data_2221529
loop_
_publ_author_name
'Wong, Hon Wee'
'Lo, Kong Mun'
'Ng, Seik Weng'

_publ_section_title
(Benzohydrazidato-\k^2^<i>N</i>',<i>O</i>)[2-(benzoylhydrazono-\k^2^<i>N</i>,<i>O</i>)propionato-\k<i>O</i>]oxidovanadium(V)
_journal_coeditor_code TK2396
_journal_issue 4
_journal_name_full 'Acta Crystallographica Section E'
_journal_page_first m422
_journal_paper_doi 10.1107/S1600536809009520
_journal_volume 65
_journal_year 2009
_chemical_formula_iupac '[V (C7 H7 N2 O) (C10 H8 N2 O3)O]'
_chemical_formula_moiety 'C17 H15 N4 O5 V'
_chemical_formula_sum 'C17 H15 N4 O5 V'
_chemical_formula_weight 406.27
_chemical_name_systematic
;
(Benzohydrazidato-\k^2^<i>N</i>',<i>O</i>)[2-(benzoylhydrazono-
\k^2^<i>N</i>,<i>O</i>)propionato-\k<i>O</i>]oxidovanadium(V)
;
_space_group_IT_number 14
_symmetry_cell_setting monoclinic
_symmetry_space_group_name_Hall '-P 2yn'
_symmetry_space_group_name_H-M 'P 1 21/n 1'
_atom_sites_solution_hydrogens geom
_atom_sites_solution_primary direct
_atom_sites_solution_secondary difmap
_audit_creation_method SHELXL-97
_cell_angle_alpha 90
_cell_angle_beta 96.6030(10)
_cell_angle_gamma 90
_cell_formula_units_Z 4
_cell_length_a 10.9424(2)
_cell_length_b 6.23840(10)
_cell_length_c 25.7215(5)
_cell_measurement_reflns_used 3550
_cell_measurement_temperature 123(2)
_cell_measurement_theta_max 28.0
_cell_measurement_theta_min 2.9
_cell_volume 1744.18(5)
_computing_cell_refinement 'SAINT (Bruker, 2008)'
_computing_data_collection 'APEX2 (Bruker, 2008)'
_computing_data_reduction 'SAINT (Bruker, 2008)'
_computing_molecular_graphics 'X-SEED (Barbour, 2001)'
_computing_publication_material 'publCIF (Westrip, 2009)'
_computing_structure_refinement 'SHELXL97 (Sheldrick, 2008)'
_computing_structure_solution 'SHELXS97 (Sheldrick, 2008)'
_diffrn_ambient_temperature 123(2)
_diffrn_measured_fraction_theta_full 0.998
_diffrn_measured_fraction_theta_max 0.998
_diffrn_measurement_device_type 'Bruker SMART APEX'
_diffrn_measurement_method \w
_diffrn_radiation_monochromator graphite
_diffrn_radiation_source 'fine-focus sealed tube'
_diffrn_radiation_type MoK\a
_diffrn_radiation_wavelength 0.71073
_diffrn_reflns_av_R_equivalents 0.027
_diffrn_reflns_av_sigmaI/netI 0.032
_diffrn_reflns_limit_h_max 14
_diffrn_reflns_limit_h_min -14
_diffrn_reflns_limit_k_max 7
_diffrn_reflns_limit_k_min -8
_diffrn_reflns_limit_l_max 33
_diffrn_reflns_limit_l_min -32
_diffrn_reflns_number 11614
_diffrn_reflns_theta_full 27.5
_diffrn_reflns_theta_max 27.5
_diffrn_reflns_theta_min 1.6
_diffrn_standards_decay_% 0
_diffrn_standards_interval_count 0
_diffrn_standards_interval_time 0
_diffrn_standards_number 0
_exptl_absorpt_coefficient_mu 0.607
_exptl_absorpt_correction_T_max 0.982
_exptl_absorpt_correction_T_min 0.816
_exptl_absorpt_correction_type multi-scan
_exptl_absorpt_process_details '(SADABS; Sheldrick, 1996)'
_exptl_crystal_colour Red
_exptl_crystal_density_diffrn 1.547
_exptl_crystal_density_method 'not measured'
_exptl_crystal_description Prism
_exptl_crystal_F_000 832
_exptl_crystal_size_max 0.35
_exptl_crystal_size_mid 0.10
_exptl_crystal_size_min 0.03
_refine_diff_density_max 0.39
_refine_diff_density_min -0.38
_refine_ls_extinction_method none
_refine_ls_goodness_of_fit_ref 1.00
_refine_ls_hydrogen_treatment mixed
_refine_ls_matrix_type full
_refine_ls_number_parameters 253
_refine_ls_number_reflns 4010
_refine_ls_number_restraints 2
_refine_ls_restrained_S_all 1.00
_refine_ls_R_factor_all 0.044
_refine_ls_R_factor_gt 0.034
_refine_ls_shift/su_max 0.001
_refine_ls_shift/su_mean 0.000
_refine_ls_structure_factor_coef Fsqd
_refine_ls_weighting_details 'calc w=1/[\s^2^(Fo^2^)+(0.0443P)^2^+0.9013P] where P=(Fo^2^+2Fc^2^)/3'
_refine_ls_weighting_scheme calc
_refine_ls_wR_factor_gt 0.084
_refine_ls_wR_factor_ref 0.091
_reflns_number_gt 3330
_reflns_number_total 4010
_reflns_threshold_expression I>2\s(I)
_cod_data_source_file tk2396.cif
_cod_data_source_block I
_cod_depositor_comments
;
The following automatic conversions were performed:
'_symmetry_cell_setting' value 'Monoclinic' changed to 'monoclinic'
according to '/home/saulius/struct/CIF-dictionaries/cif_core.dic'
dictionary named 'cif_core.dic' version 2.4.1 from
2010-06-29.

'_exptl_absorpt_correction_type' value 'Multi-scan' changed
to 'multi-scan' according to
'/home/saulius/struct/CIF-dictionaries/cif_core.dic' dictionary named
'cif_core.dic' version 2.4.1 from 2010-06-29.

Automatic conversion script
Id: cif_fix_enum 1527 2010-12-29 10:47:43Z saulius 

The following automatic conversions were performed:

'_symmetry_cell_setting' value 'Monoclinic' changed to 'monoclinic'
according to /home/saulius/struct/CIF-dictionaries/cif_core.dic
dictionary named 'cif_core.dic' version 2.4.1 from
2010-06-29.

'_exptl_absorpt_correction_type' value 'Multi-scan'
changed to 'multi-scan' according to
/home/saulius/struct/CIF-dictionaries/cif_core.dic dictionary named
'cif_core.dic' version 2.4.1 from 2010-06-29.

Automatic conversion script
Id: cif_fix_values 1715 2011-07-08 13:25:40Z adriana 
;
_cod_original_sg_symbol_H-M 'P 21/n'
_cod_database_code 2221529
_cod_database_fobs_code 2221529

loop_
_symmetry_equiv_pos_as_xyz
'x, y, z'
'-x+1/2, y+1/2, -z+1/2'
'-x, -y, -z'
'x-1/2, -y-1/2, z-1/2'

loop_
_atom_site_type_symbol
_atom_site_label
_atom_site_fract_x
_atom_site_fract_y
_atom_site_fract_z
_atom_site_U_iso_or_equiv
_atom_site_adp_type
_atom_site_calc_flag
_atom_site_refinement_flags
_atom_site_occupancy
_atom_site_disorder_assembly
_atom_site_disorder_group
V V1 0.63939(3) 0.51362(5) 0.667678(11) 0.02025(10) Uani d . 1 . .
O O1 0.71456(13) 0.3013(2) 0.65899(5) 0.0310(3) Uani d . 1 . .
O O2 0.47660(11) 0.4125(2) 0.63552(5) 0.0252(3) Uani d . 1 . .
O O3 0.77761(11) 0.7223(2) 0.66978(4) 0.0227(3) Uani d . 1 . .
O O4 0.87206(11) 0.9694(2) 0.62563(5) 0.0250(3) Uani d . 1 . .
O O5 0.53800(11) 0.7850(2) 0.69541(4) 0.0229(3) Uani d . 1 . .
N N1 0.49712(13) 0.6388(3) 0.56603(5) 0.0230(3) Uani d . 1 . .
N N2 0.60460(13) 0.6815(2) 0.59808(5) 0.0200(3) Uani d . 1 . .
N N3 0.57784(13) 0.6090(2) 0.76970(5) 0.0204(3) Uani d D 1 . .
H H3 0.582(2) 0.584(4) 0.8033(4) 0.039(6) Uiso d D 1 . .
N N4 0.63345(14) 0.4678(2) 0.73974(6) 0.0213(3) Uani d D 1 . .
H H4 0.6650(17) 0.363(3) 0.7597(7) 0.029(6) Uiso d D 1 . .
C C1 0.32064(16) 0.4069(3) 0.56296(7) 0.0235(4) Uani d . 1 . .
C C2 0.26918(17) 0.4956(3) 0.51595(7) 0.0271(4) Uani d . 1 . .
H H2 0.3101 0.6096 0.5006 0.033 Uiso calc R 1 . .
C C3 0.15882(18) 0.4191(3) 0.49134(8) 0.0316(4) Uani d . 1 . .
H H3A 0.1242 0.4805 0.4592 0.038 Uiso calc R 1 . .
C C4 0.09839(18) 0.2527(3) 0.51358(8) 0.0346(5) Uani d . 1 . .
H H4A 0.0221 0.2011 0.4968 0.041 Uiso calc R 1 . .
C C5 0.14961(19) 0.1621(4) 0.56019(8) 0.0366(5) Uani d . 1 . .
H H5 0.1086 0.0477 0.5754 0.044 Uiso calc R 1 . .
C C6 0.26067(19) 0.2380(3) 0.58478(8) 0.0330(5) Uani d . 1 . .
H H6 0.2959 0.1747 0.6166 0.040 Uiso calc R 1 . .
C C7 0.43810(16) 0.4902(3) 0.58978(7) 0.0221(4) Uani d . 1 . .
C C8 0.67646(16) 0.8356(3) 0.58852(7) 0.0217(4) Uani d . 1 . .
C C9 0.78589(16) 0.8481(3) 0.62982(6) 0.0212(4) Uani d . 1 . .
C C10 0.65613(17) 0.9934(3) 0.54563(7) 0.0273(4) Uani d . 1 . .
H H10A 0.6174 0.9223 0.5139 0.041 Uiso calc R 1 . .
H H10B 0.7352 1.0546 0.5388 0.041 Uiso calc R 1 . .
H H10C 0.6022 1.1080 0.5557 0.041 Uiso calc R 1 . .
C C11 0.52823(15) 0.7794(3) 0.74341(6) 0.0191(3) Uani d . 1 . .
C C12 0.46480(15) 0.9478(3) 0.77016(7) 0.0207(4) Uani d . 1 . .
C C13 0.41422(15) 1.1174(3) 0.73968(7) 0.0235(4) Uani d . 1 . .
H H13 0.4241 1.1237 0.7035 0.028 Uiso calc R 1 . .
C C14 0.34966(17) 1.2765(3) 0.76211(8) 0.0297(4) Uani d . 1 . .
H H14 0.3142 1.3913 0.7413 0.036 Uiso calc R 1 . .
C C15 0.33666(18) 1.2683(3) 0.81518(8) 0.0341(5) Uani d . 1 . .
H H15 0.2914 1.3766 0.8305 0.041 Uiso calc R 1 . .
C C16 0.38955(18) 1.1029(4) 0.84576(8) 0.0335(5) Uani d . 1 . .
H H16 0.3821 1.1002 0.8822 0.040 Uiso calc R 1 . .
C C17 0.45334(17) 0.9412(3) 0.82367(7) 0.0275(4) Uani d . 1 . .
H H17 0.4889 0.8270 0.8447 0.033 Uiso calc R 1 . .

loop_
_atom_site_aniso_label
_atom_site_aniso_U_11
_atom_site_aniso_U_22
_atom_site_aniso_U_33
_atom_site_aniso_U_12
_atom_site_aniso_U_13
_atom_site_aniso_U_23
V1 0.02461(16) 0.02017(17) 0.01501(15) 0.00332(12) -0.00179(11) -0.00063(11)
O1 0.0386(8) 0.0277(7) 0.0250(7) 0.0083(6) -0.0030(6) -0.0049(6)
O2 0.0300(7) 0.0264(7) 0.0178(6) -0.0041(6) -0.0026(5) 0.0027(5)
O3 0.0242(6) 0.0258(7) 0.0172(6) 0.0014(5) -0.0019(5) -0.0025(5)
O4 0.0224(6) 0.0308(7) 0.0215(6) -0.0022(5) 0.0014(5) -0.0059(5)
O5 0.0279(6) 0.0242(7) 0.0165(6) 0.0053(5) 0.0026(5) 0.0028(5)
N1 0.0215(7) 0.0289(8) 0.0172(7) -0.0031(6) -0.0030(6) 0.0004(6)
N2 0.0206(7) 0.0252(8) 0.0137(6) 0.0013(6) -0.0007(5) -0.0025(6)
N3 0.0226(7) 0.0220(8) 0.0160(7) 0.0002(6) 0.0002(6) 0.0015(6)
N4 0.0241(7) 0.0199(8) 0.0190(7) 0.0034(6) -0.0016(6) 0.0014(6)
C1 0.0243(9) 0.0263(9) 0.0196(8) -0.0021(7) 0.0010(7) -0.0026(7)
C2 0.0265(9) 0.0267(10) 0.0273(9) -0.0012(8) -0.0003(7) 0.0026(8)
C3 0.0283(10) 0.0350(11) 0.0292(10) 0.0044(9) -0.0060(8) -0.0004(9)
C4 0.0261(10) 0.0374(12) 0.0386(11) -0.0060(9) -0.0035(8) -0.0076(9)
C5 0.0387(11) 0.0377(12) 0.0330(11) -0.0150(10) 0.0019(9) -0.0001(9)
C6 0.0381(11) 0.0372(12) 0.0224(9) -0.0108(9) -0.0021(8) 0.0017(8)
C7 0.0256(9) 0.0230(9) 0.0173(8) 0.0005(7) 0.0007(7) -0.0019(7)
C8 0.0229(8) 0.0244(9) 0.0176(8) 0.0020(7) 0.0016(7) -0.0030(7)
C9 0.0222(8) 0.0236(9) 0.0176(8) 0.0049(7) 0.0009(6) -0.0065(7)
C10 0.0277(9) 0.0282(10) 0.0249(9) -0.0042(8) -0.0024(7) 0.0036(8)
C11 0.0180(8) 0.0206(8) 0.0180(8) -0.0017(7) -0.0004(6) 0.0006(7)
C12 0.0154(8) 0.0232(9) 0.0236(9) -0.0025(7) 0.0036(6) -0.0017(7)
C13 0.0186(8) 0.0254(9) 0.0266(9) -0.0025(7) 0.0027(7) 0.0008(7)
C14 0.0227(9) 0.0252(10) 0.0408(11) 0.0006(8) 0.0023(8) 0.0005(8)
C15 0.0262(10) 0.0337(11) 0.0436(12) 0.0012(8) 0.0095(9) -0.0120(9)
C16 0.0339(10) 0.0403(12) 0.0280(10) -0.0011(9) 0.0109(8) -0.0078(9)
C17 0.0267(9) 0.0329(10) 0.0235(9) 0.0014(8) 0.0053(7) -0.0009(8)

loop_
_atom_type_symbol
_atom_type_description
_atom_type_scat_dispersion_real
_atom_type_scat_dispersion_imag
_atom_type_scat_source
C C 0.0033 0.0016 'International Tables Vol C Tables 4.2.6.8 and 6.1.1.4'
H H 0.0000 0.0000 'International Tables Vol C Tables 4.2.6.8 and 6.1.1.4'
N N 0.0061 0.0033 'International Tables Vol C Tables 4.2.6.8 and 6.1.1.4'
O O 0.0106 0.0060 'International Tables Vol C Tables 4.2.6.8 and 6.1.1.4'
V V 0.3005 0.5294 'International Tables Vol C Tables 4.2.6.8 and 6.1.1.4'

loop_
_geom_angle_atom_site_label_1
_geom_angle_atom_site_label_2
_geom_angle_atom_site_label_3
_geom_angle_site_symmetry_1
_geom_angle_site_symmetry_3
_geom_angle
_geom_angle_publ_flag
O1 V1 N4 . . 95.10(7) ?
O1 V1 O2 . . 97.53(7) ?
N4 V1 O2 . . 103.39(6) ?
O1 V1 O3 . . 98.34(7) ?
N4 V1 O3 . . 100.63(6) ?
O2 V1 O3 . . 149.76(5) ?
O1 V1 N2 . . 110.29(6) ?
N4 V1 N2 . . 154.60(6) ?
O2 V1 N2 . . 74.50(5) ?
O3 V1 N2 . . 75.90(5) ?
O1 V1 O5 . . 168.87(6) ?
N4 V1 O5 . . 73.77(5) ?
O2 V1 O5 . . 85.25(5) ?
O3 V1 O5 . . 84.11(5) ?
N2 V1 O5 . . 80.84(5) ?
C7 O2 V1 . . 116.27(11) ?
C9 O3 V1 . . 119.54(11) ?
C11 O5 V1 . . 113.82(11) ?
C7 N1 N2 . . 106.71(14) ?
C8 N2 N1 . . 121.87(15) ?
C8 N2 V1 . . 119.25(12) ?
N1 N2 V1 . . 118.51(11) ?
C11 N3 N4 . . 114.16(14) ?
C11 N3 H3 . . 127.7(16) ?
N4 N3 H3 . . 118.0(16) ?
N3 N4 V1 . . 121.87(11) ?
N3 N4 H4 . . 108.9(13) ?
V1 N4 H4 . . 129.3(13) ?
C2 C1 C6 . . 119.31(17) ?
C2 C1 C7 . . 120.58(16) ?
C6 C1 C7 . . 120.11(17) ?
C3 C2 C1 . . 120.43(18) ?
C3 C2 H2 . . 119.8 ?
C1 C2 H2 . . 119.8 ?
C2 C3 C4 . . 120.11(19) ?
C2 C3 H3A . . 119.9 ?
C4 C3 H3A . . 119.9 ?
C5 C4 C3 . . 119.82(19) ?
C5 C4 H4A . . 120.1 ?
C3 C4 H4A . . 120.1 ?
C4 C5 C6 . . 120.10(19) ?
C4 C5 H5 . . 120.0 ?
C6 C5 H5 . . 120.0 ?
C5 C6 C1 . . 120.22(19) ?
C5 C6 H6 . . 119.9 ?
C1 C6 H6 . . 119.9 ?
O2 C7 N1 . . 123.88(16) ?
O2 C7 C1 . . 117.71(16) ?
N1 C7 C1 . . 118.41(15) ?
N2 C8 C10 . . 126.85(16) ?
N2 C8 C9 . . 110.97(15) ?
C10 C8 C9 . . 122.07(16) ?
O4 C9 O3 . . 124.44(16) ?
O4 C9 C8 . . 121.82(16) ?
O3 C9 C8 . . 113.73(15) ?
C8 C10 H10A . . 109.5 ?
C8 C10 H10B . . 109.5 ?
H10A C10 H10B . . 109.5 ?
C8 C10 H10C . . 109.5 ?
H10A C10 H10C . . 109.5 ?
H10B C10 H10C . . 109.5 ?
O5 C11 N3 . . 116.36(15) ?
O5 C11 C12 . . 122.63(15) ?
N3 C11 C12 . . 121.00(15) ?
C13 C12 C17 . . 120.13(16) ?
C13 C12 C11 . . 117.19(15) ?
C17 C12 C11 . . 122.68(16) ?
C14 C13 C12 . . 119.97(17) ?
C14 C13 H13 . . 120.0 ?
C12 C13 H13 . . 120.0 ?
C13 C14 C15 . . 119.90(19) ?
C13 C14 H14 . . 120.0 ?
C15 C14 H14 . . 120.0 ?
C16 C15 C14 . . 120.17(18) ?
C16 C15 H15 . . 119.9 ?
C14 C15 H15 . . 119.9 ?
C15 C16 C17 . . 120.52(18) ?
C15 C16 H16 . . 119.7 ?
C17 C16 H16 . . 119.7 ?
C16 C17 C12 . . 119.28(18) ?
C16 C17 H17 . . 120.4 ?
C12 C17 H17 . . 120.4 ?

loop_
_geom_bond_atom_site_label_1
_geom_bond_atom_site_label_2
_geom_bond_site_symmetry_2
_geom_bond_distance
_geom_bond_publ_flag
V1 O1 . 1.5890(10) ?
V1 O2 . 1.9790(10) ?
V1 O3 . 1.9920(10) ?
V1 O5 . 2.1880(10) ?
V1 N2 . 2.0710(10) ?
V1 N4 . 1.884(2) ?
O2 C7 . 1.297(2) ?
O3 C9 . 1.304(2) ?
O4 C9 . 1.223(2) ?
O5 C11 . 1.252(2) ?
N1 C7 . 1.319(2) ?
N1 N2 . 1.382(2) ?
N2 C8 . 1.283(2) ?
N3 C11 . 1.341(2) ?
N3 N4 . 1.359(2) ?
N3 H3 . 0.874(9) ?
N4 H4 . 0.879(9) ?
C1 C2 . 1.389(3) ?
C1 C6 . 1.393(3) ?
C1 C7 . 1.481(2) ?
C2 C3 . 1.382(3) ?
C2 H2 . 0.9500 ?
C3 C4 . 1.389(3) ?
C3 H3A . 0.9500 ?
C4 C5 . 1.384(3) ?
C4 H4A . 0.9500 ?
C5 C6 . 1.387(3) ?
C5 H5 . 0.9500 ?
C6 H6 . 0.9500 ?
C8 C10 . 1.476(3) ?
C8 C9 . 1.509(2) ?
C10 H10A . 0.9800 ?
C10 H10B . 0.9800 ?
C10 H10C . 0.9800 ?
C11 C12 . 1.473(2) ?
C12 C13 . 1.393(3) ?
C12 C17 . 1.397(2) ?
C13 C14 . 1.382(3) ?
C13 H13 . 0.9500 ?
C14 C15 . 1.389(3) ?
C14 H14 . 0.9500 ?
C15 C16 . 1.383(3) ?
C15 H15 . 0.9500 ?
C16 C17 . 1.385(3) ?
C16 H16 . 0.9500 ?
C17 H17 . 0.9500 ?

loop_
_geom_hbond_atom_site_label_D
_geom_hbond_atom_site_label_H
_geom_hbond_atom_site_label_A
_geom_hbond_site_symmetry_A
_geom_hbond_distance_DH
_geom_hbond_distance_HA
_geom_hbond_distance_DA
_geom_hbond_angle_DHA
_geom_hbond_publ_flag
N3 H3 O4 2_646 0.870(10) 1.970(10) 2.823(2) 164(2) yes
N4 H4 O3 2_646 0.880(10) 2.050(10) 2.861(2) 154(2) yes
